data_1563826
loop_
_publ_author_name
'Schwarzer, Sandra'
'B\"ohme, Uwe'
'Fels, Sabine'
'G\"unther, Betty'
'Brendler, Erica'

_publ_section_title
;
 (S)-N-[(2-hydroxynaphthalen-1-yl)methylidene]valine -- A valuable ligand
 for the preparation of chiral complexes
;
_journal_name_full 'Inorganica Chimica Acta'
_journal_page_first 136
_journal_page_last 147
_journal_paper_doi 10.1016/j.ica.2018.08.011
_journal_volume 483
_journal_year 2018
_chemical_absolute_configuration ad
_chemical_formula_moiety 'C28 H25 N O3 Sn'
_chemical_formula_sum 'C28 H25 N O3 Sn'
_chemical_formula_weight 542.18
_chemical_melting_point 467
_space_group_crystal_system monoclinic
_space_group_IT_number 4
_space_group_name_Hall 'P 2yb'
_space_group_name_H-M_alt 'P 1 21 1'
_atom_sites_solution_hydrogens geom
_cell_angle_alpha 90
_cell_angle_beta 95.026(5)
_cell_angle_gamma 90
_cell_formula_units_Z 2
_cell_length_a 9.6877(6)
_cell_length_b 11.1402(5)
_cell_length_c 11.1952(7)
_cell_measurement_reflns_used 77087
_cell_measurement_temperature 193(2)
_cell_measurement_theta_max 28.10
_cell_measurement_theta_min 1.83
_cell_volume 1203.57(12)
_computing_cell_refinement 'STOE X-AREA'
_computing_data_collection 'STOE X-AREA'
_computing_data_reduction 'STOE X-RED'
_computing_molecular_graphics 'ORTEP3 (Farrugia, 1997)'
_computing_publication_material 'SHELXL-2014/7 (Sheldrick 2014)'
_computing_structure_refinement 'SHELXL-2014/7 (Sheldrick 2014)'
_computing_structure_solution 'SHELXS97 (Sheldrick, 2008)'
_diffrn_ambient_temperature 193(2)
_diffrn_detector 'image plate (34 cm diameter)'
_diffrn_detector_area_resol_mean 6.67
_diffrn_detector_type STOE
_diffrn_measured_fraction_theta_full 1.000
_diffrn_measured_fraction_theta_max 0.996
_diffrn_measurement_device '2-circle goniometer'
_diffrn_measurement_device_type 'STOE IPDS 2'
_diffrn_radiation_type MoK\a
_diffrn_radiation_wavelength 0.71073
_diffrn_reflns_av_R_equivalents 0.0275
_diffrn_reflns_av_unetI/netI 0.0144
_diffrn_reflns_Laue_measured_fraction_full 1.000
_diffrn_reflns_Laue_measured_fraction_max 0.996
_diffrn_reflns_limit_h_max 12
_diffrn_reflns_limit_h_min -12
_diffrn_reflns_limit_k_max 14
_diffrn_reflns_limit_k_min -14
_diffrn_reflns_limit_l_max 14
_diffrn_reflns_limit_l_min -14
_diffrn_reflns_number 28287
_diffrn_reflns_point_group_measured_fraction_full 1.000
_diffrn_reflns_point_group_measured_fraction_max 0.994
_diffrn_reflns_theta_full 25.242
_diffrn_reflns_theta_max 27.371
_diffrn_reflns_theta_min 1.826
_diffrn_source 'sealed X-ray tube, 12 x 0.4 mm long-fine focus'
_exptl_absorpt_coefficient_mu 1.091
_exptl_absorpt_correction_T_max 0.9254
_exptl_absorpt_correction_T_min 0.7460
_exptl_absorpt_correction_type integration
_exptl_absorpt_process_details 'X-RED; Stoe, 2009'
_exptl_crystal_colour Yellow
_exptl_crystal_density_diffrn 1.496
_exptl_crystal_description Prism
_exptl_crystal_F_000 548
_exptl_crystal_size_max 0.450
_exptl_crystal_size_mid 0.400
_exptl_crystal_size_min 0.350
_refine_diff_density_max 0.400
_refine_diff_density_min -0.489
_refine_diff_density_rms 0.071
_refine_ls_abs_structure_details
;
 Flack x determined using 2358 quotients [(I+)-(I-)]/[(I+)+(I-)]
 (Parsons, Flack and Wagner, Acta Cryst. B69 (2013) 249-259).
;
_refine_ls_abs_structure_Flack -0.038(14)
_refine_ls_extinction_coef 0.0153(9)
_refine_ls_extinction_expression Fc^*^=kFc[1+0.001xFc^2^\l^3^/sin(2\q)]^-1/4^
_refine_ls_extinction_method 'SHELXL-2014/7 (Sheldrick 2014'
_refine_ls_goodness_of_fit_ref 1.213
_refine_ls_hydrogen_treatment constr
_refine_ls_matrix_type full
_refine_ls_number_parameters 301
_refine_ls_number_reflns 5433
_refine_ls_number_restraints 1
_refine_ls_restrained_S_all 1.213
_refine_ls_R_factor_all 0.0282
_refine_ls_R_factor_gt 0.0252
_refine_ls_shift/su_max 0.000
_refine_ls_shift/su_mean 0.000
_refine_ls_structure_factor_coef Fsqd
_refine_ls_weighting_details 'w=1/[\s^2^(Fo^2^)+(0.0208P)^2^+1.5028P] where P=(Fo^2^+2Fc^2^)/3'
_refine_ls_weighting_scheme calc
_refine_ls_wR_factor_gt 0.0582
_refine_ls_wR_factor_ref 0.0607
_reflns_Friedel_coverage 0.897
_reflns_Friedel_fraction_full 1.000
_reflns_Friedel_fraction_max 0.992
_reflns_number_gt 5212
_reflns_number_total 5433
_reflns_threshold_expression 'I > 2\s(I)'
_cod_data_source_file k80F_31.cif
_cod_data_source_block k80F_31
_cod_original_sg_symbol_H-M 'P 21'
_cod_database_code 1563826
_shelx_space_group_comment
;
The symmetry employed for this shelxl refinement is uniquely defined
by the following loop, which should always be used as a source of
symmetry information in preference to the above space-group names.
They are only intended as comments.
;
_shelx_estimated_absorpt_t_min 0.640
_shelx_estimated_absorpt_t_max 0.701

loop_
_space_group_symop_operation_xyz
'x, y, z'
'-x, y+1/2, -z'

loop_
_atom_site_label
_atom_site_type_symbol
_atom_site_fract_x
_atom_site_fract_y
_atom_site_fract_z
_atom_site_U_iso_or_equiv
_atom_site_adp_type
_atom_site_occupancy
_atom_site_site_symmetry_order
_atom_site_calc_flag
_atom_site_refinement_flags_posn
_atom_site_refinement_flags_adp
_atom_site_refinement_flags_occupancy
_atom_site_disorder_assembly
_atom_site_disorder_group
Sn1 Sn 0.29997(2) 0.11056(3) 0.16168(2) 0.01721(9) Uani 1 1 d . . . . .
O1 O 0.1856(3) -0.0374(3) 0.0979(3) 0.0213(6) Uani 1 1 d . . . . .
O2 O 0.4442(3) 0.2103(3) 0.2749(3) 0.0258(7) Uani 1 1 d . . . . .
O3 O 0.5652(4) 0.2201(4) 0.4524(4) 0.0364(9) Uani 1 1 d . . . . .
N1 N 0.3468(4) -0.0056(3) 0.3120(3) 0.0173(7) Uani 1 1 d . . . . .
C1 C 0.1450(5) -0.1380(4) 0.2814(4) 0.0171(9) Uani 1 1 d . . . . .
C2 C 0.1095(4) -0.1070(4) 0.1613(4) 0.0173(8) Uani 1 1 d . . . . .
C3 C -0.0145(5) -0.1539(4) 0.0992(4) 0.0231(9) Uani 1 1 d . . . . .
H3 H -0.0377 -0.1337 0.0174 0.028 Uiso 1 1 calc R U . . .
C4 C -0.0984(5) -0.2266(4) 0.1563(4) 0.0265(10) Uani 1 1 d . . . . .
H4 H -0.1800 -0.2569 0.1135 0.032 Uiso 1 1 calc R U . . .
C5 C -0.1610(6) -0.3319(5) 0.3370(5) 0.0318(11) Uani 1 1 d . . . . .
H5 H -0.2449 -0.3579 0.2944 0.038 Uiso 1 1 calc R U . . .
C6 C -0.1320(6) -0.3657(5) 0.4541(5) 0.0349(16) Uani 1 1 d . . . . .
H6 H -0.1950 -0.4147 0.4926 0.042 Uiso 1 1 calc R U . . .
C7 C -0.0101(6) -0.3275(5) 0.5154(5) 0.0366(12) Uani 1 1 d . . . . .
H7 H 0.0112 -0.3524 0.5961 0.044 Uiso 1 1 calc R U . . .
C8 C 0.0813(5) -0.2543(5) 0.4625(4) 0.0277(10) Uani 1 1 d . . . . .
H8 H 0.1630 -0.2275 0.5078 0.033 Uiso 1 1 calc R U . . .
C9 C 0.0551(5) -0.2183(4) 0.3414(4) 0.0196(8) Uani 1 1 d . . . . .
C10 C -0.0690(5) -0.2593(4) 0.2784(4) 0.0227(9) Uani 1 1 d . . . . .
C11 C 0.2685(4) -0.0934(4) 0.3451(4) 0.0187(8) Uani 1 1 d . . . . .
H11 H 0.2968 -0.1312 0.4193 0.022 Uiso 1 1 calc R U . . .
C12 C 0.4659(5) 0.0318(5) 0.3955(5) 0.0193(11) Uani 1 1 d . . . . .
H12 H 0.4403 0.0208 0.4794 0.023 Uiso 1 1 calc R U . . .
C13 C 0.4954(6) 0.1633(6) 0.3765(6) 0.0245(13) Uani 1 1 d . . . . .
C14 C 0.5937(5) -0.0475(4) 0.3782(5) 0.0250(9) Uani 1 1 d . . . . .
H14 H 0.5605 -0.1323 0.3696 0.030 Uiso 1 1 calc R U . . .
C15 C 0.6605(7) -0.0157(7) 0.2646(7) 0.0517(18) Uani 1 1 d . . . . .
H15A H 0.6972 0.0663 0.2712 0.077 Uiso 1 1 calc R U . . .
H15B H 0.5912 -0.0209 0.1956 0.077 Uiso 1 1 calc R U . . .
H15C H 0.7363 -0.0718 0.2538 0.077 Uiso 1 1 calc R U . . .
C16 C 0.6971(6) -0.0425(6) 0.4875(6) 0.0448(15) Uani 1 1 d . . . . .
H16A H 0.7761 -0.0946 0.4751 0.067 Uiso 1 1 calc R U . . .
H16B H 0.6527 -0.0698 0.5580 0.067 Uiso 1 1 calc R U . . .
H16C H 0.7296 0.0402 0.5002 0.067 Uiso 1 1 calc R U . . .
C17 C 0.4189(3) 0.1106(9) 0.0119(3) 0.0210(6) Uani 1 1 d . . . . .
C18 C 0.5072(6) 0.2050(5) -0.0061(5) 0.0379(13) Uani 1 1 d . . . . .
H18 H 0.5157 0.2690 0.0502 0.045 Uiso 1 1 calc R U . . .
C19 C 0.5835(8) 0.2077(7) -0.1054(7) 0.0537(18) Uani 1 1 d . . . . .
H19 H 0.6448 0.2727 -0.1159 0.064 Uiso 1 1 calc R U . . .
C20 C 0.5710(6) 0.1178(11) -0.1877(5) 0.0442(13) Uani 1 1 d . . . . .
H20 H 0.6217 0.1212 -0.2565 0.053 Uiso 1 1 calc R U . . .
C21 C 0.4839(6) 0.0205(5) -0.1716(5) 0.0334(11) Uani 1 1 d . . . . .
H21 H 0.4772 -0.0436 -0.2278 0.040 Uiso 1 1 calc R U . . .
C22 C 0.4069(5) 0.0181(4) -0.0718(4) 0.0254(9) Uani 1 1 d . . . . .
H22 H 0.3459 -0.0470 -0.0611 0.030 Uiso 1 1 calc R U . . .
C23 C 0.1302(5) 0.2248(4) 0.1843(4) 0.0203(9) Uani 1 1 d . . . . .
C24 C 0.1518(6) 0.3392(5) 0.2330(6) 0.0276(12) Uani 1 1 d . . . . .
H24 H 0.2437 0.3668 0.2531 0.033 Uiso 1 1 calc R U . . .
C25 C 0.0417(6) 0.4125(6) 0.2523(6) 0.0415(14) Uani 1 1 d . . . . .
H25 H 0.0579 0.4902 0.2856 0.050 Uiso 1 1 calc R U . . .
C26 C -0.0923(6) 0.3733(6) 0.2234(5) 0.0416(14) Uani 1 1 d . . . . .
H26 H -0.1680 0.4236 0.2385 0.050 Uiso 1 1 calc R U . . .
C27 C -0.1167(6) 0.2623(6) 0.1732(5) 0.0372(12) Uani 1 1 d . . . . .
H27 H -0.2091 0.2368 0.1516 0.045 Uiso 1 1 calc R U . . .
C28 C -0.0066(5) 0.1871(5) 0.1538(5) 0.0278(10) Uani 1 1 d . . . . .
H28 H -0.0239 0.1099 0.1197 0.033 Uiso 1 1 calc R U . . .

loop_
_atom_site_aniso_label
_atom_site_aniso_U_11
_atom_site_aniso_U_22
_atom_site_aniso_U_33
_atom_site_aniso_U_23
_atom_site_aniso_U_13
_atom_site_aniso_U_12
Sn1 0.01651(12) 0.01715(12) 0.01776(12) 0.00060(19) 0.00037(7) -0.00039(19)
O1 0.0226(15) 0.0248(16) 0.0161(14) 0.0008(12) 0.0003(12) -0.0073(13)
O2 0.0236(17) 0.0206(16) 0.0315(18) -0.0025(14) -0.0069(14) -0.0035(13)
O3 0.035(2) 0.0300(19) 0.042(2) -0.0124(17) -0.0148(17) -0.0024(16)
N1 0.0151(17) 0.0208(17) 0.0153(16) -0.0009(13) -0.0019(13) -0.0009(14)
C1 0.019(2) 0.018(2) 0.014(2) 0.0005(18) 0.0021(18) 0.0017(17)
C2 0.0159(19) 0.018(2) 0.018(2) -0.0021(16) 0.0025(16) -0.0014(16)
C3 0.023(2) 0.026(2) 0.019(2) -0.0047(17) -0.0019(17) -0.0048(18)
C4 0.024(2) 0.028(2) 0.027(2) -0.0064(19) 0.0005(19) -0.0048(19)
C5 0.027(2) 0.028(2) 0.042(3) -0.003(2) 0.010(2) -0.009(2)
C6 0.035(2) 0.033(5) 0.040(3) 0.006(2) 0.016(2) -0.009(2)
C7 0.037(3) 0.046(3) 0.027(3) 0.013(2) 0.008(2) -0.002(2)
C8 0.026(2) 0.036(3) 0.022(2) 0.004(2) 0.0043(18) -0.005(2)
C9 0.018(2) 0.020(2) 0.022(2) -0.0020(17) 0.0058(16) -0.0011(16)
C10 0.020(2) 0.019(2) 0.029(2) -0.0057(17) 0.0067(18) 0.0002(17)
C11 0.017(2) 0.019(2) 0.019(2) 0.0005(16) 0.0010(16) 0.0029(16)
C12 0.015(2) 0.023(3) 0.020(2) -0.0011(19) -0.0018(18) -0.0007(19)
C13 0.015(2) 0.030(3) 0.028(3) -0.006(2) -0.002(2) 0.006(2)
C14 0.018(2) 0.025(2) 0.031(2) 0.0022(19) -0.0025(18) 0.0027(18)
C15 0.037(3) 0.062(4) 0.059(4) 0.016(3) 0.019(3) 0.028(3)
C16 0.029(3) 0.046(3) 0.056(4) 0.000(3) -0.019(3) 0.006(3)
C17 0.0182(15) 0.0226(16) 0.0224(16) 0.002(4) 0.0033(12) 0.003(4)
C18 0.044(3) 0.031(3) 0.042(3) -0.007(2) 0.021(3) -0.015(2)
C19 0.059(4) 0.047(4) 0.059(4) -0.005(3) 0.032(4) -0.025(3)
C20 0.047(3) 0.049(3) 0.040(2) 0.005(5) 0.026(2) -0.004(5)
C21 0.034(3) 0.036(3) 0.031(3) -0.001(2) 0.011(2) 0.006(2)
C22 0.027(2) 0.023(2) 0.027(2) 0.0002(18) 0.0055(19) 0.0008(18)
C23 0.018(2) 0.023(2) 0.020(2) 0.0038(17) -0.0009(16) 0.0066(17)
C24 0.027(3) 0.027(3) 0.027(3) -0.008(2) -0.006(2) 0.008(2)
C25 0.041(3) 0.036(3) 0.046(3) -0.017(3) -0.008(3) 0.016(2)
C26 0.034(3) 0.054(4) 0.037(3) -0.004(3) 0.000(2) 0.026(3)
C27 0.024(2) 0.045(3) 0.042(3) 0.010(3) 0.000(2) 0.008(2)
C28 0.022(2) 0.029(2) 0.032(3) 0.004(2) 0.0012(19) 0.0012(19)

loop_
_atom_type_symbol
_atom_type_description
_atom_type_scat_dispersion_real
_atom_type_scat_dispersion_imag
_atom_type_scat_source
C C 0.0033 0.0016 'International Tables Vol C Tables 4.2.6.8 and 6.1.1.4'
H H 0.0000 0.0000 'International Tables Vol C Tables 4.2.6.8 and 6.1.1.4'
N N 0.0061 0.0033 'International Tables Vol C Tables 4.2.6.8 and 6.1.1.4'
O O 0.0106 0.0060 'International Tables Vol C Tables 4.2.6.8 and 6.1.1.4'
Sn Sn -0.6537 1.4246 'International Tables Vol C Tables 4.2.6.8 and 6.1.1.4'

loop_
_exptl_crystal_face_index_h
_exptl_crystal_face_index_k
_exptl_crystal_face_index_l
_exptl_crystal_face_perp_dist
15 7 -2 0.0917
30 -13 -22 0.0526
15 8 -14 0.0652
-4 3 30 0.1083
5 -14 15 0.0981
-15 -5 3 0.1076
-30 5 -11 0.0654
-30 9 -11 0.0687
-30 11 9 0.0493
-30 3 25 0.0460
0 -15 -1 0.1863

loop_
_geom_angle_atom_site_label_1
_geom_angle_atom_site_label_2
_geom_angle_atom_site_label_3
_geom_angle
_geom_angle_site_symmetry_1
_geom_angle_site_symmetry_3
O1 Sn1 C23 97.00(16) . .
O1 Sn1 C17 92.2(2) . .
C23 Sn1 C17 125.4(2) . .
O1 Sn1 O2 157.86(12) . .
C23 Sn1 O2 95.28(16) . .
C17 Sn1 O2 95.61(19) . .
O1 Sn1 N1 81.99(13) . .
C23 Sn1 N1 112.56(15) . .
C17 Sn1 N1 122.0(2) . .
O2 Sn1 N1 76.30(13) . .
C2 O1 Sn1 126.0(3) . .
C13 O2 Sn1 119.3(4) . .
C11 N1 C12 118.0(4) . .
C11 N1 Sn1 125.8(3) . .
C12 N1 Sn1 115.2(3) . .
C2 C1 C11 121.2(4) . .
C2 C1 C9 119.3(4) . .
C11 C1 C9 119.5(4) . .
O1 C2 C1 124.0(4) . .
O1 C2 C3 115.9(4) . .
C1 C2 C3 120.0(4) . .
C4 C3 C2 120.2(4) . .
C4 C3 H3 119.9 . .
C2 C3 H3 119.9 . .
C3 C4 C10 122.2(4) . .
C3 C4 H4 118.9 . .
C10 C4 H4 118.9 . .
C6 C5 C10 121.3(5) . .
C6 C5 H5 119.4 . .
C10 C5 H5 119.4 . .
C5 C6 C7 119.1(5) . .
C5 C6 H6 120.5 . .
C7 C6 H6 120.5 . .
C8 C7 C6 121.6(5) . .
C8 C7 H7 119.2 . .
C6 C7 H7 119.2 . .
C7 C8 C9 120.8(5) . .
C7 C8 H8 119.6 . .
C9 C8 H8 119.6 . .
C8 C9 C10 117.4(4) . .
C8 C9 C1 123.6(4) . .
C10 C9 C1 119.0(4) . .
C5 C10 C9 119.9(5) . .
C5 C10 C4 120.9(5) . .
C9 C10 C4 119.2(4) . .
N1 C11 C1 126.8(4) . .
N1 C11 H11 116.6 . .
C1 C11 H11 116.6 . .
N1 C12 C13 109.3(5) . .
N1 C12 C14 110.4(4) . .
C13 C12 C14 111.9(4) . .
N1 C12 H12 108.4 . .
C13 C12 H12 108.4 . .
C14 C12 H12 108.4 . .
O3 C13 O2 122.9(6) . .
O3 C13 C12 120.4(6) . .
O2 C13 C12 116.6(6) . .
C16 C14 C15 111.6(5) . .
C16 C14 C12 111.0(5) . .
C15 C14 C12 112.1(4) . .
C16 C14 H14 107.3 . .
C15 C14 H14 107.3 . .
C12 C14 H14 107.3 . .
C14 C15 H15A 109.5 . .
C14 C15 H15B 109.5 . .
H15A C15 H15B 109.5 . .
C14 C15 H15C 109.5 . .
H15A C15 H15C 109.5 . .
H15B C15 H15C 109.5 . .
C14 C16 H16A 109.5 . .
C14 C16 H16B 109.5 . .
H16A C16 H16B 109.5 . .
C14 C16 H16C 109.5 . .
H16A C16 H16C 109.5 . .
H16B C16 H16C 109.5 . .
C18 C17 C22 118.9(4) . .
C18 C17 Sn1 120.1(5) . .
C22 C17 Sn1 121.0(5) . .
C17 C18 C19 120.8(6) . .
C17 C18 H18 119.6 . .
C19 C18 H18 119.6 . .
C20 C19 C18 120.3(6) . .
C20 C19 H19 119.8 . .
C18 C19 H19 119.8 . .
C19 C20 C21 120.2(5) . .
C19 C20 H20 119.9 . .
C21 C20 H20 119.9 . .
C20 C21 C22 119.3(5) . .
C20 C21 H21 120.3 . .
C22 C21 H21 120.3 . .
C17 C22 C21 120.4(5) . .
C17 C22 H22 119.8 . .
C21 C22 H22 119.8 . .
C24 C23 C28 118.3(4) . .
C24 C23 Sn1 120.4(4) . .
C28 C23 Sn1 121.3(3) . .
C25 C24 C23 120.8(5) . .
C25 C24 H24 119.6 . .
C23 C24 H24 119.6 . .
C24 C25 C26 120.1(5) . .
C24 C25 H25 120.0 . .
C26 C25 H25 120.0 . .
C27 C26 C25 120.4(5) . .
C27 C26 H26 119.8 . .
C25 C26 H26 119.8 . .
C26 C27 C28 120.1(5) . .
C26 C27 H27 120.0 . .
C28 C27 H27 120.0 . .
C27 C28 C23 120.2(5) . .
C27 C28 H28 119.9 . .
C23 C28 H28 119.9 . .

loop_
_geom_bond_atom_site_label_1
_geom_bond_atom_site_label_2
_geom_bond_distance
_geom_bond_site_symmetry_2
Sn1 O1 2.078(3) .
Sn1 C23 2.112(4) .
Sn1 C17 2.116(3) .
Sn1 O2 2.118(3) .
Sn1 N1 2.140(4) .
O1 C2 1.319(5) .
O2 C13 1.310(7) .
O3 C13 1.216(7) .
N1 C11 1.311(6) .
N1 C12 1.479(6) .
C1 C2 1.401(6) .
C1 C11 1.428(7) .
C1 C9 1.454(6) .
C2 C3 1.433(6) .
C3 C4 1.348(7) .
C3 H3 0.9500 .
C4 C10 1.418(7) .
C4 H4 0.9500 .
C5 C6 1.370(8) .
C5 C10 1.408(7) .
C5 H5 0.9500 .
C6 C7 1.381(8) .
C6 H6 0.9500 .
C7 C8 1.376(7) .
C7 H7 0.9500 .
C8 C9 1.415(6) .
C8 H8 0.9500 .
C9 C10 1.415(6) .
C11 H11 0.9500 .
C12 C13 1.512(8) .
C12 C14 1.547(7) .
C12 H12 1.0000 .
C14 C16 1.513(7) .
C14 C15 1.519(8) .
C14 H14 1.0000 .
C15 H15A 0.9800 .
C15 H15B 0.9800 .
C15 H15C 0.9800 .
C16 H16A 0.9800 .
C16 H16B 0.9800 .
C16 H16C 0.9800 .
C17 C18 1.382(9) .
C17 C22 1.390(9) .
C18 C19 1.389(8) .
C18 H18 0.9500 .
C19 C20 1.359(12) .
C19 H19 0.9500 .
C20 C21 1.395(11) .
C20 H20 0.9500 .
C21 C22 1.397(7) .
C21 H21 0.9500 .
C22 H22 0.9500 .
C23 C24 1.395(7) .
C23 C28 1.403(6) .
C24 C25 1.375(8) .
C24 H24 0.9500 .
C25 C26 1.381(9) .
C25 H25 0.9500 .
C26 C27 1.370(9) .
C26 H26 0.9500 .
C27 C28 1.389(7) .
C27 H27 0.9500 .
C28 H28 0.9500 .

loop_
_geom_hbond_atom_site_label_D
_geom_hbond_atom_site_label_H
_geom_hbond_atom_site_label_A
_geom_hbond_distance_DH
_geom_hbond_distance_HA
_geom_hbond_distance_DA
_geom_hbond_angle_DHA
_geom_hbond_site_symmetry_A
C11 H11 O3 0.95 2.50 3.379(6) 153.5 2_646

loop_
_geom_torsion_atom_site_label_1
_geom_torsion_atom_site_label_2
_geom_torsion_atom_site_label_3
_geom_torsion_atom_site_label_4
_geom_torsion
_geom_torsion_site_symmetry_1
_geom_torsion_site_symmetry_2
_geom_torsion_site_symmetry_3
_geom_torsion_site_symmetry_4
Sn1 O1 C2 C1 -36.1(6) . . . .
Sn1 O1 C2 C3 145.3(3) . . . .
C11 C1 C2 O1 0.9(7) . . . .
C9 C1 C2 O1 -178.2(4) . . . .
C11 C1 C2 C3 179.5(4) . . . .
C9 C1 C2 C3 0.3(6) . . . .
O1 C2 C3 C4 179.5(4) . . . .
C1 C2 C3 C4 0.9(7) . . . .
C2 C3 C4 C10 0.2(7) . . . .
C10 C5 C6 C7 0.0(8) . . . .
C5 C6 C7 C8 1.5(9) . . . .
C6 C7 C8 C9 -1.9(9) . . . .
C7 C8 C9 C10 0.8(7) . . . .
C7 C8 C9 C1 177.9(5) . . . .
C2 C1 C9 C8 -179.6(5) . . . .
C11 C1 C9 C8 1.2(7) . . . .
C2 C1 C9 C10 -2.6(6) . . . .
C11 C1 C9 C10 178.3(4) . . . .
C6 C5 C10 C9 -1.1(8) . . . .
C6 C5 C10 C4 178.7(5) . . . .
C8 C9 C10 C5 0.6(7) . . . .
C1 C9 C10 C5 -176.6(4) . . . .
C8 C9 C10 C4 -179.2(4) . . . .
C1 C9 C10 C4 3.6(6) . . . .
C3 C4 C10 C5 177.7(5) . . . .
C3 C4 C10 C9 -2.5(7) . . . .
C12 N1 C11 C1 176.1(4) . . . .
Sn1 N1 C11 C1 7.5(7) . . . .
C2 C1 C11 N1 13.6(7) . . . .
C9 C1 C11 N1 -167.3(4) . . . .
C11 N1 C12 C13 -151.0(4) . . . .
Sn1 N1 C12 C13 18.8(5) . . . .
C11 N1 C12 C14 85.5(5) . . . .
Sn1 N1 C12 C14 -104.7(4) . . . .
Sn1 O2 C13 O3 -170.9(4) . . . .
Sn1 O2 C13 C12 10.3(6) . . . .
N1 C12 C13 O3 162.4(5) . . . .
C14 C12 C13 O3 -75.0(7) . . . .
N1 C12 C13 O2 -18.8(7) . . . .
C14 C12 C13 O2 103.9(6) . . . .
N1 C12 C14 C16 -159.7(5) . . . .
C13 C12 C14 C16 78.3(6) . . . .
N1 C12 C14 C15 74.8(6) . . . .
C13 C12 C14 C15 -47.2(7) . . . .
C22 C17 C18 C19 -0.5(10) . . . .
Sn1 C17 C18 C19 -178.5(5) . . . .
C17 C18 C19 C20 0.9(12) . . . .
C18 C19 C20 C21 -1.6(13) . . . .
C19 C20 C21 C22 1.8(11) . . . .
C18 C17 C22 C21 0.7(8) . . . .
Sn1 C17 C22 C21 178.7(4) . . . .
C20 C21 C22 C17 -1.4(9) . . . .
C28 C23 C24 C25 1.0(8) . . . .
Sn1 C23 C24 C25 -177.5(5) . . . .
C23 C24 C25 C26 0.0(10) . . . .
C24 C25 C26 C27 -1.3(10) . . . .
C25 C26 C27 C28 1.6(9) . . . .
C26 C27 C28 C23 -0.6(8) . . . .
C24 C23 C28 C27 -0.7(7) . . . .
Sn1 C23 C28 C27 177.8(4) . . . .
